data_7208649
loop_
_publ_author_name
'Deng, Zhao-Peng'
'Zhang, Zhu-Yan'
'Huo, Li-Hua'
'Ng, Seik Weng'
'Zhao, Hui'
'Gao, Shan'

_publ_section_title
;
 Syntheses, crystal structures and properties of transition metal
 coordination polymers based on isophthalic acid and flexible bis(pyridyl)
 ligand with unsymmetrical spacer: influence of metal cations, ligand
 conformations and coordination modes
;
_journal_issue 20
_journal_name_full CrystEngComm
_journal_page_first 6548
_journal_paper_doi 10.1039/c2ce25339a
_journal_volume 14
_journal_year 2012
_chemical_formula_moiety 'C19 H17 Co N3 O5'
_chemical_formula_sum 'C19 H17 Co N3 O5'
_chemical_formula_weight 426.29
_chemical_name_systematic
;
?
;
_space_group_IT_number 4
_symmetry_cell_setting monoclinic
_symmetry_space_group_name_Hall 'P 2yb'
_symmetry_space_group_name_H-M 'P 1 21 1'
_atom_sites_solution_hydrogens geom
_atom_sites_solution_primary direct
_atom_sites_solution_secondary difmap
_audit_creation_method SHELXL-97
_cell_angle_alpha 90.00
_cell_angle_beta 117.47(3)
_cell_angle_gamma 90.00
_cell_formula_units_Z 4
_cell_length_a 9.6544(19)
_cell_length_b 20.825(4)
_cell_length_c 10.138(2)
_cell_measurement_reflns_used 7139
_cell_measurement_temperature 295(2)
_cell_measurement_theta_max 25.00
_cell_measurement_theta_min 3.04
_cell_volume 1808.5(8)
_computing_cell_refinement RAPID-AUTO
_computing_data_collection 'RAPID-AUTO (Rigaku Corporation, 1998)'
_computing_data_reduction 'CrystalStructure (Rigaku/MSC and Rigaku Corporation, 2002)'
_computing_molecular_graphics SHELXL-97
_computing_publication_material SHELXL-97
_computing_structure_refinement 'SHELXL-97 (Sheldrick, 1997)'
_computing_structure_solution 'SHELXS-97 (Sheldrick, 1997)'
_diffrn_ambient_temperature 295(2)
_diffrn_detector_area_resol_mean 10.000
_diffrn_measured_fraction_theta_full 0.980
_diffrn_measured_fraction_theta_max 0.980
_diffrn_measurement_device_type 'Rigaku RAXIS-RAPID'
_diffrn_measurement_method \w
_diffrn_radiation_monochromator graphite
_diffrn_radiation_source 'fine-focus sealed tube'
_diffrn_radiation_type MoK\a
_diffrn_radiation_wavelength 0.71073
_diffrn_reflns_av_R_equivalents 0.0766
_diffrn_reflns_av_sigmaI/netI 0.0894
_diffrn_reflns_limit_h_max 11
_diffrn_reflns_limit_h_min -11
_diffrn_reflns_limit_k_max 23
_diffrn_reflns_limit_k_min -24
_diffrn_reflns_limit_l_max 11
_diffrn_reflns_limit_l_min -12
_diffrn_reflns_number 14082
_diffrn_reflns_theta_full 25.00
_diffrn_reflns_theta_max 25.00
_diffrn_reflns_theta_min 2.99
_diffrn_standards_decay_% 0
_diffrn_standards_interval_count 0
_diffrn_standards_interval_time 0
_diffrn_standards_number 0
_exptl_absorpt_coefficient_mu 0.987
_exptl_absorpt_correction_T_max 0.8908
_exptl_absorpt_correction_T_min 0.8581
_exptl_absorpt_correction_type multi-scan
_exptl_absorpt_process_details 'ABSCOR (Higashi, 1995)'
_exptl_crystal_colour 'dark red'
_exptl_crystal_density_diffrn 1.566
_exptl_crystal_density_method 'not measured'
_exptl_crystal_description prism
_exptl_crystal_F_000 876
_exptl_crystal_size_max 0.16
_exptl_crystal_size_mid 0.12
_exptl_crystal_size_min 0.12
_refine_diff_density_max 0.791
_refine_diff_density_min -0.480
_refine_diff_density_rms 0.097
_refine_ls_abs_structure_details 'Flack H D (1983), Acta Cryst. A39, 876-881'
_refine_ls_abs_structure_Flack 0.37(3)
_refine_ls_extinction_method none
_refine_ls_goodness_of_fit_ref 1.013
_refine_ls_hydrogen_treatment mixed
_refine_ls_matrix_type full
_refine_ls_number_parameters 512
_refine_ls_number_reflns 6273
_refine_ls_number_restraints 4
_refine_ls_restrained_S_all 1.012
_refine_ls_R_factor_all 0.1267
_refine_ls_R_factor_gt 0.0715
_refine_ls_shift/su_max 0.000
_refine_ls_shift/su_mean 0.000
_refine_ls_structure_factor_coef Fsqd
_refine_ls_weighting_details 'calc w=1/[\s^2^(Fo^2^)+(0.0380P)^2^+0.0000P] where P=(Fo^2^+2Fc^2^)/3'
_refine_ls_weighting_scheme calc
_refine_ls_wR_factor_gt 0.1320
_refine_ls_wR_factor_ref 0.1519
_reflns_number_gt 4005
_reflns_number_total 6273
_reflns_threshold_expression >2sigma(I)
_cod_data_source_file c2ce25339a.txt
_cod_data_source_block complex2
_cod_original_cell_volume 1808.3(6)
_cod_original_sg_symbol_H-M 'P 21'
_cod_database_code 7208649

loop_
_symmetry_equiv_pos_as_xyz
'x, y, z'
'-x, y+1/2, -z'

loop_
_atom_site_label
_atom_site_type_symbol
_atom_site_fract_x
_atom_site_fract_y
_atom_site_fract_z
_atom_site_U_iso_or_equiv
_atom_site_adp_type
_atom_site_occupancy
_atom_site_symmetry_multiplicity
_atom_site_calc_flag
_atom_site_refinement_flags
Co1 Co 0.51518(13) 0.60397(6) 0.63070(11) 0.0448(3) Uani 1 1 d .
Co2 Co 1.05372(13) 0.39604(6) 0.38591(11) 0.0468(4) Uani 1 1 d .
O1 O 0.6269(7) 0.6841(3) 0.7699(6) 0.0526(17) Uani 1 1 d .
O1W O 0.4487(6) 0.5113(3) 0.5465(6) 0.0585(18) Uani 1 1 d .
H1W1 H 0.3873 0.5287 0.4687 0.088 Uiso 1 1 d R
H1W2 H 0.4022 0.4827 0.5653 0.088 Uiso 1 1 d R
O2 O 0.7289(7) 0.5882(3) 0.8340(7) 0.0508(18) Uani 1 1 d .
O2W O 1.0019(7) 0.4883(4) 0.2975(6) 0.0622(18) Uani 1 1 d D
H2W1 H 0.941(7) 0.477(5) 0.208(4) 0.093 Uiso 1 1 d D
H2W2 H 0.949(8) 0.503(5) 0.338(8) 0.093 Uiso 1 1 d D
O3 O 1.3335(7) 0.6461(3) 1.4442(6) 0.0504(17) Uani 1 1 d .
O4 O 1.2341(7) 0.5617(3) 1.2931(7) 0.0568(18) Uani 1 1 d .
O5 O 1.2703(7) 0.4151(3) 0.5925(7) 0.0519(19) Uani 1 1 d .
O6 O 1.1610(7) 0.3194(3) 0.5346(7) 0.0546(18) Uani 1 1 d .
O7 O 1.7704(8) 0.4402(4) 1.0570(8) 0.076(2) Uani 1 1 d .
O8 O 1.8739(7) 0.3544(3) 1.2058(6) 0.0534(17) Uani 1 1 d .
N1 N 0.3818(8) 0.5930(4) 0.7607(8) 0.050(2) Uani 1 1 d .
N2 N 0.1902(8) 0.6644(4) 0.6373(9) 0.050(2) Uani 1 1 d .
H2N H 0.2388 0.6726 0.5864 0.060 Uiso 1 1 calc R
N3 N -0.3383(9) 0.6142(4) 0.5197(8) 0.049(2) Uani 1 1 d .
N4 N 0.9206(8) 0.4152(3) 0.5086(8) 0.047(2) Uani 1 1 d .
N5 N 0.7342(9) 0.3360(4) 0.3993(9) 0.059(2) Uani 1 1 d .
H5N H 0.7840 0.3256 0.3507 0.070 Uiso 1 1 calc R
N6 N 0.2039(9) 0.3814(4) 0.2785(8) 0.053(2) Uani 1 1 d .
C1 C 0.7337(10) 0.6470(5) 0.8600(10) 0.044(2) Uani 1 1 d .
C2 C 0.8642(11) 0.6752(5) 0.9941(10) 0.049(3) Uani 1 1 d .
C3 C 0.9822(10) 0.6373(5) 1.0860(10) 0.042(2) Uani 1 1 d .
H3 H 0.9799 0.5938 1.0645 0.051 Uiso 1 1 calc R
C4 C 1.1107(10) 0.6623(5) 1.2156(9) 0.049(3) Uani 1 1 d .
C5 C 1.1149(12) 0.7281(6) 1.2398(11) 0.084(4) Uani 1 1 d .
H5 H 1.1993 0.7464 1.3208 0.101 Uiso 1 1 calc R
C6 C 0.9916(15) 0.7670(7) 1.1420(13) 0.109(5) Uani 1 1 d .
H6 H 0.9930 0.8109 1.1593 0.130 Uiso 1 1 calc R
C7 C 0.8699(13) 0.7404(6) 1.0220(12) 0.083(4) Uani 1 1 d .
H7 H 0.7889 0.7666 0.9573 0.100 Uiso 1 1 calc R
C8 C 1.2377(10) 0.6203(5) 1.3270(10) 0.041(2) Uani 1 1 d .
C9 C 0.2551(11) 0.6225(5) 0.7474(9) 0.047(3) Uani 1 1 d .
C10 C 0.1991(11) 0.6133(5) 0.8500(10) 0.051(3) Uani 1 1 d .
H10 H 0.1124 0.6360 0.8415 0.062 Uiso 1 1 calc R
C11 C 0.2719(12) 0.5710(5) 0.9625(11) 0.061(3) Uani 1 1 d .
H11 H 0.2332 0.5637 1.0299 0.073 Uiso 1 1 calc R
C12 C 0.4050(12) 0.5381(5) 0.9782(10) 0.059(3) Uani 1 1 d .
H12 H 0.4571 0.5091 1.0553 0.071 Uiso 1 1 calc R
C13 C 0.4557(12) 0.5509(5) 0.8727(10) 0.053(3) Uani 1 1 d .
H13 H 0.5436 0.5297 0.8797 0.064 Uiso 1 1 calc R
C14 C 0.0385(10) 0.6986(5) 0.5943(10) 0.052(3) Uani 1 1 d .
H14A H 0.0272 0.7325 0.5245 0.063 Uiso 1 1 calc R
H14B H 0.0413 0.7184 0.6821 0.063 Uiso 1 1 calc R
C15 C -0.2118(10) 0.6509(5) 0.5732(10) 0.045(2) Uani 1 1 d .
H15 H -0.1964 0.6770 0.6532 0.054 Uiso 1 1 calc R
C16 C -0.1014(11) 0.6549(5) 0.5249(10) 0.047(3) Uani 1 1 d .
C17 C -0.1305(12) 0.6147(6) 0.4054(11) 0.060(3) Uani 1 1 d .
H17 H -0.0597 0.6137 0.3669 0.073 Uiso 1 1 calc R
C18 C -0.2586(13) 0.5770(5) 0.3435(11) 0.066(3) Uani 1 1 d .
H18 H -0.2761 0.5504 0.2635 0.079 Uiso 1 1 calc R
C19 C -0.3626(11) 0.5785(5) 0.4011(11) 0.060(3) Uani 1 1 d .
H19 H -0.4530 0.5540 0.3559 0.072 Uiso 1 1 calc R
C20 C 1.2685(12) 0.3571(6) 0.6218(10) 0.046(3) Uani 1 1 d .
C21 C 1.4042(12) 0.3272(5) 0.7557(11) 0.052(3) Uani 1 1 d .
C22 C 1.5263(11) 0.3645(5) 0.8566(9) 0.046(2) Uani 1 1 d .
H22 H 1.5250 0.4086 0.8416 0.056 Uiso 1 1 calc R
C23 C 1.6481(11) 0.3379(5) 0.9773(11) 0.053(3) Uani 1 1 d .
C24 C 1.6479(12) 0.2739(6) 1.0016(11) 0.060(3) Uani 1 1 d .
H24 H 1.7307 0.2557 1.0841 0.092 Uiso 1 1 calc R
C25 C 1.5271(15) 0.2353(7) 0.9061(14) 0.073(3) Uani 1 1 d .
H25 H 1.5279 0.1915 0.9238 0.140 Uiso 1 1 calc R
C26 C 1.4049(14) 0.2628(6) 0.7838(11) 0.062(3) Uani 1 1 d .
H26 H 1.3220 0.2372 0.7197 0.105 Uiso 1 1 calc R
C27 C 1.7715(10) 0.3838(6) 1.0858(10) 0.053(3) Uani 1 1 d .
C28 C 0.7951(10) 0.3831(5) 0.5030(10) 0.052(3) Uani 1 1 d .
C29 C 0.7320(11) 0.3979(6) 0.6018(10) 0.057(3) Uani 1 1 d .
H29 H 0.6461 0.3754 0.5957 0.069 Uiso 1 1 calc R
C30 C 0.7964(12) 0.4442(5) 0.7028(11) 0.063(3) Uani 1 1 d .
H30 H 0.7573 0.4531 0.7692 0.076 Uiso 1 1 calc R
C31 C 0.9240(12) 0.4796(5) 0.7094(11) 0.068(3) Uani 1 1 d .
H31 H 0.9709 0.5126 0.7774 0.081 Uiso 1 1 calc R
C32 C 0.9736(12) 0.4617(5) 0.6078(10) 0.058(3) Uani 1 1 d .
H32 H 1.0556 0.4856 0.6092 0.070 Uiso 1 1 calc R
C33 C 0.5894(11) 0.3020(5) 0.3649(10) 0.056(3) Uani 1 1 d .
H33A H 0.5943 0.2861 0.4569 0.067 Uiso 1 1 calc R
H33B H 0.5816 0.2651 0.3034 0.067 Uiso 1 1 calc R
C34 C 0.3408(10) 0.3459(5) 0.3440(11) 0.050(3) Uani 1 1 d .
H34 H 0.3638 0.3236 0.4312 0.060 Uiso 1 1 calc R
C35 C 0.4439(12) 0.3421(5) 0.2860(11) 0.055(3) Uani 1 1 d .
C36 C 0.4035(12) 0.3726(5) 0.1522(11) 0.061(3) Uani 1 1 d .
H36 H 0.4711 0.3711 0.1102 0.074 Uiso 1 1 calc R
C37 C 0.2635(11) 0.4054(5) 0.0799(10) 0.054(3) Uani 1 1 d .
H37 H 0.2365 0.4260 -0.0100 0.064 Uiso 1 1 calc R
C38 C 0.1643(11) 0.4068(5) 0.1446(11) 0.060(3) Uani 1 1 d .
H38 H 0.0669 0.4261 0.0931 0.071 Uiso 1 1 calc R

loop_
_atom_site_aniso_label
_atom_site_aniso_U_11
_atom_site_aniso_U_22
_atom_site_aniso_U_33
_atom_site_aniso_U_23
_atom_site_aniso_U_13
_atom_site_aniso_U_12
Co1 0.0217(6) 0.0629(8) 0.0356(6) -0.0012(6) 0.0011(5) -0.0005(6)
Co2 0.0221(7) 0.0651(9) 0.0366(6) 0.0014(6) -0.0007(5) -0.0016(6)
O1 0.025(4) 0.076(5) 0.037(3) 0.006(3) -0.004(3) 0.004(4)
O1W 0.023(4) 0.074(5) 0.054(4) -0.007(4) -0.003(3) -0.005(3)
O2 0.025(4) 0.060(5) 0.049(4) -0.001(3) 0.001(3) 0.006(3)
O2W 0.038(4) 0.088(5) 0.049(4) -0.002(4) 0.011(3) -0.003(4)
O3 0.028(4) 0.075(5) 0.039(3) 0.004(3) 0.007(3) 0.000(3)
O4 0.027(4) 0.076(5) 0.043(4) -0.007(4) -0.005(3) -0.002(3)
O5 0.027(4) 0.066(5) 0.045(4) 0.016(3) 0.002(3) -0.004(3)
O6 0.027(4) 0.066(4) 0.045(4) -0.001(3) -0.006(3) -0.003(3)
O7 0.039(5) 0.062(5) 0.082(5) 0.009(4) -0.012(4) -0.007(4)
O8 0.025(4) 0.077(5) 0.041(3) 0.004(3) 0.000(3) 0.002(4)
N1 0.028(4) 0.065(6) 0.047(4) 0.001(4) 0.009(4) -0.003(4)
N2 0.021(4) 0.061(6) 0.062(5) -0.001(4) 0.014(4) -0.001(4)
N3 0.029(4) 0.060(6) 0.041(4) -0.001(4) 0.001(4) -0.004(4)
N4 0.021(4) 0.049(5) 0.045(4) -0.003(4) -0.009(3) -0.008(4)
N5 0.035(5) 0.076(6) 0.061(6) -0.016(5) 0.018(5) -0.002(5)
N6 0.031(5) 0.073(6) 0.043(4) 0.003(4) 0.008(4) -0.003(4)
C1 0.023(6) 0.067(8) 0.041(5) -0.007(6) 0.014(5) -0.001(5)
C2 0.028(6) 0.059(7) 0.038(5) -0.005(5) -0.004(4) 0.006(5)
C3 0.030(5) 0.048(6) 0.046(5) -0.017(5) 0.014(5) -0.003(5)
C4 0.029(6) 0.061(7) 0.037(5) 0.000(5) -0.001(5) -0.005(5)
C5 0.048(8) 0.070(9) 0.063(7) -0.011(6) -0.035(6) 0.000(6)
C6 0.077(10) 0.061(9) 0.099(9) 0.001(7) -0.036(8) -0.001(7)
C7 0.055(8) 0.057(8) 0.075(7) 0.003(6) -0.024(6) 0.006(6)
C8 0.024(5) 0.053(7) 0.035(5) -0.010(5) 0.006(4) -0.007(4)
C9 0.036(6) 0.061(7) 0.028(5) -0.001(4) 0.000(5) -0.011(5)
C10 0.047(6) 0.051(6) 0.059(6) 0.010(5) 0.027(5) -0.001(5)
C11 0.050(7) 0.082(8) 0.047(6) -0.001(6) 0.020(5) 0.003(6)
C12 0.052(7) 0.065(7) 0.041(5) 0.018(5) 0.004(5) -0.008(6)
C13 0.045(7) 0.055(6) 0.056(6) 0.017(5) 0.020(5) 0.005(5)
C14 0.021(5) 0.066(7) 0.060(6) 0.006(5) 0.011(5) 0.008(5)
C15 0.029(5) 0.061(6) 0.039(5) -0.010(5) 0.011(5) 0.001(5)
C16 0.021(5) 0.070(7) 0.036(5) -0.002(5) 0.002(4) 0.003(5)
C17 0.042(7) 0.083(8) 0.055(6) -0.008(6) 0.021(5) 0.000(6)
C18 0.058(8) 0.086(9) 0.055(6) -0.033(6) 0.028(6) -0.017(6)
C19 0.034(6) 0.086(8) 0.053(6) -0.016(6) 0.014(5) -0.005(5)
C20 0.028(6) 0.071(8) 0.027(5) -0.009(6) 0.003(5) -0.005(6)
C21 0.031(6) 0.063(8) 0.048(6) -0.001(5) 0.007(5) -0.008(5)
C22 0.037(6) 0.052(6) 0.043(5) -0.007(5) 0.013(5) -0.001(5)
C23 0.020(6) 0.067(8) 0.055(6) 0.002(6) 0.002(5) 0.005(5)
C24 0.038(6) 0.069(8) 0.054(6) -0.001(5) 0.013(5) -0.002(5)
C25 0.063(7) 0.080(8) 0.062(6) 0.005(6) 0.025(6) -0.007(6)
C26 0.031(6) 0.075(8) 0.062(5) 0.008(6) 0.011(5) 0.015(6)
C27 0.018(5) 0.091(9) 0.040(5) -0.001(6) 0.005(4) 0.005(6)
C28 0.025(5) 0.064(7) 0.050(6) -0.005(5) 0.002(5) 0.011(5)
C29 0.031(5) 0.082(8) 0.055(6) -0.008(7) 0.016(5) 0.013(7)
C30 0.047(7) 0.082(8) 0.056(6) -0.011(6) 0.020(6) 0.016(6)
C31 0.059(7) 0.076(8) 0.059(6) -0.001(6) 0.019(6) -0.015(6)
C32 0.052(7) 0.073(7) 0.043(5) 0.009(6) 0.016(5) -0.010(6)
C33 0.032(6) 0.057(7) 0.054(6) 0.006(5) -0.001(5) 0.004(5)
C34 0.019(5) 0.076(7) 0.050(6) -0.004(5) 0.012(5) 0.000(5)
C35 0.033(6) 0.062(7) 0.060(6) 0.002(6) 0.011(5) 0.007(5)
C36 0.050(7) 0.077(8) 0.053(6) -0.001(6) 0.021(5) 0.007(6)
C37 0.048(6) 0.064(7) 0.043(5) 0.002(5) 0.016(5) 0.012(6)
C38 0.034(6) 0.069(8) 0.056(6) 0.010(6) 0.004(5) 0.007(5)

loop_
_atom_type_symbol
_atom_type_description
_atom_type_scat_dispersion_real
_atom_type_scat_dispersion_imag
_atom_type_scat_source
C C 0.0033 0.0016 'International Tables Vol C Tables 4.2.6.8 and 6.1.1.4'
H H 0.0000 0.0000 'International Tables Vol C Tables 4.2.6.8 and 6.1.1.4'
N N 0.0061 0.0033 'International Tables Vol C Tables 4.2.6.8 and 6.1.1.4'
O O 0.0106 0.0060 'International Tables Vol C Tables 4.2.6.8 and 6.1.1.4'
Co Co 0.3494 0.9721 'International Tables Vol C Tables 4.2.6.8 and 6.1.1.4'

loop_
_geom_angle_atom_site_label_1
_geom_angle_atom_site_label_2
_geom_angle_atom_site_label_3
_geom_angle
_geom_angle_site_symmetry_1
_geom_angle_site_symmetry_3
O1W Co1 O3 92.7(2) . 1_454
O1W Co1 O1 164.0(2) . .
O3 Co1 O1 103.1(2) 1_454 .
O1W Co1 O2 103.1(2) . .
O3 Co1 O2 163.5(3) 1_454 .
O1 Co1 O2 61.3(2) . .
O1W Co1 N3 91.7(3) . 1_655
O3 Co1 N3 88.0(3) 1_454 1_655
O1 Co1 N3 90.9(3) . 1_655
O2 Co1 N3 86.9(3) . 1_655
O1W Co1 N1 89.7(3) . .
O3 Co1 N1 96.0(3) 1_454 .
O1 Co1 N1 86.7(3) . .
O2 Co1 N1 88.7(3) . .
N3 Co1 N1 175.7(3) 1_655 .
O1W Co1 C1 133.4(3) . .
O3 Co1 C1 133.9(3) 1_454 .
O1 Co1 C1 31.0(3) . .
O2 Co1 C1 30.3(3) . .
N3 Co1 C1 88.6(3) 1_655 .
N1 Co1 C1 87.5(3) . .
O8 Co2 O2W 94.1(3) 1_454 .
O8 Co2 O6 104.6(3) 1_454 .
O2W Co2 O6 161.3(2) . .
O8 Co2 N4 96.1(3) 1_454 .
O2W Co2 N4 89.4(2) . .
O6 Co2 N4 87.5(3) . .
O8 Co2 N6 88.9(3) 1_454 1_655
O2W Co2 N6 89.9(3) . 1_655
O6 Co2 N6 91.7(3) . 1_655
N4 Co2 N6 175.0(3) . 1_655
O8 Co2 O5 165.1(3) 1_454 .
O2W Co2 O5 100.2(3) . .
O6 Co2 O5 61.4(2) . .
N4 Co2 O5 88.6(2) . .
N6 Co2 O5 86.7(3) 1_655 .
O8 Co2 C20 135.5(3) 1_454 .
O2W Co2 C20 130.4(3) . .
O6 Co2 C20 31.1(3) . .
N4 Co2 C20 87.8(3) . .
N6 Co2 C20 89.0(3) 1_655 .
O5 Co2 C20 30.3(3) . .
C1 O1 Co1 89.7(6) . .
Co1 O1W H1W1 86.3 . .
Co1 O1W H1W2 132.5 . .
H1W1 O1W H1W2 108.2 . .
C1 O2 Co1 88.7(6) . .
Co2 O2W H2W1 97(8) . .
Co2 O2W H2W2 102(7) . .
H2W1 O2W H2W2 110(7) . .
C8 O3 Co1 128.9(6) . 1_656
C20 O5 Co2 86.6(6) . .
C20 O6 Co2 90.2(6) . .
C27 O8 Co2 126.5(7) . 1_656
C9 N1 C13 119.7(8) . .
C9 N1 Co1 130.5(7) . .
C13 N1 Co1 109.7(6) . .
C9 N2 C14 125.2(8) . .
C9 N2 H2N 117.4 . .
C14 N2 H2N 117.4 . .
C15 N3 C19 115.7(8) . .
C15 N3 Co1 122.5(6) . 1_455
C19 N3 Co1 121.5(7) . 1_455
C32 N4 C28 114.6(8) . .
C32 N4 Co2 116.3(6) . .
C28 N4 Co2 128.9(6) . .
C28 N5 C33 124.1(8) . .
C28 N5 H5N 118.0 . .
C33 N5 H5N 118.0 . .
C38 N6 C34 117.4(8) . .
C38 N6 Co2 120.1(7) . 1_455
C34 N6 Co2 122.5(6) . 1_455
O2 C1 O1 120.3(9) . .
O2 C1 C2 121.0(10) . .
O1 C1 C2 118.7(9) . .
O2 C1 Co1 61.0(5) . .
O1 C1 Co1 59.3(5) . .
C2 C1 Co1 177.7(8) . .
C3 C2 C7 119.6(9) . .
C3 C2 C1 119.5(9) . .
C7 C2 C1 120.8(9) . .
C2 C3 C4 121.5(9) . .
C2 C3 H3 119.2 . .
C4 C3 H3 119.2 . .
C5 C4 C3 117.7(9) . .
C5 C4 C8 119.5(8) . .
C3 C4 C8 122.7(9) . .
C4 C5 C6 119.9(10) . .
C4 C5 H5 120.1 . .
C6 C5 H5 120.1 . .
C7 C6 C5 120.0(12) . .
C7 C6 H6 120.0 . .
C5 C6 H6 120.0 . .
C6 C7 C2 121.2(11) . .
C6 C7 H7 119.4 . .
C2 C7 H7 119.4 . .
O3 C8 O4 126.3(9) . .
O3 C8 C4 117.1(9) . .
O4 C8 C4 116.5(8) . .
N1 C9 N2 116.7(8) . .
N1 C9 C10 121.4(9) . .
N2 C9 C10 121.7(10) . .
C11 C10 C9 119.4(10) . .
C11 C10 H10 120.3 . .
C9 C10 H10 120.3 . .
C10 C11 C12 120.5(9) . .
C10 C11 H11 119.8 . .
C12 C11 H11 119.8 . .
C13 C12 C11 116.7(9) . .
C13 C12 H12 121.7 . .
C11 C12 H12 121.7 . .
N1 C13 C12 122.3(9) . .
N1 C13 H13 118.9 . .
C12 C13 H13 118.9 . .
N2 C14 C16 113.1(8) . .
N2 C14 H14A 109.0 . .
C16 C14 H14A 109.0 . .
N2 C14 H14B 109.0 . .
C16 C14 H14B 109.0 . .
H14A C14 H14B 107.8 . .
N3 C15 C16 127.8(9) . .
N3 C15 H15 116.1 . .
C16 C15 H15 116.1 . .
C15 C16 C17 113.5(9) . .
C15 C16 C14 123.3(9) . .
C17 C16 C14 123.2(9) . .
C18 C17 C16 121.9(9) . .
C18 C17 H17 119.0 . .
C16 C17 H17 119.0 . .
C17 C18 C19 118.7(9) . .
C17 C18 H18 120.6 . .
C19 C18 H18 120.6 . .
N3 C19 C18 122.4(9) . .
N3 C19 H19 118.8 . .
C18 C19 H19 118.8 . .
O5 C20 O6 121.8(9) . .
O5 C20 C21 120.6(10) . .
O6 C20 C21 117.3(10) . .
O5 C20 Co2 63.1(5) . .
O6 C20 Co2 58.7(5) . .
C21 C20 Co2 173.2(7) . .
C26 C21 C22 118.3(10) . .
C26 C21 C20 120.4(9) . .
C22 C21 C20 121.2(10) . .
C23 C22 C21 121.4(10) . .
C23 C22 H22 119.3 . .
C21 C22 H22 119.3 . .
C24 C23 C22 119.4(10) . .
C24 C23 C27 123.4(9) . .
C22 C23 C27 117.0(10) . .
C23 C24 C25 121.1(10) . .
C23 C24 H24 119.4 . .
C25 C24 H24 119.4 . .
C24 C25 C26 119.0(12) . .
C24 C25 H25 120.5 . .
C26 C25 H25 120.5 . .
C21 C26 C25 120.8(11) . .
C21 C26 H26 119.6 . .
C25 C26 H26 119.6 . .
O7 C27 O8 126.6(10) . .
O7 C27 C23 121.1(9) . .
O8 C27 C23 112.2(10) . .
N5 C28 N4 116.5(8) . .
N5 C28 C29 121.9(10) . .
N4 C28 C29 121.6(10) . .
C30 C29 C28 119.9(11) . .
C30 C29 H29 120.1 . .
C28 C29 H29 120.1 . .
C29 C30 C31 120.1(10) . .
C29 C30 H30 119.9 . .
C31 C30 H30 119.9 . .
C32 C31 C30 114.9(10) . .
C32 C31 H31 122.5 . .
C30 C31 H31 122.5 . .
N4 C32 C31 128.7(10) . .
N4 C32 H32 115.6 . .
C31 C32 H32 115.6 . .
N5 C33 C35 114.4(9) . .
N5 C33 H33A 108.7 . .
C35 C33 H33A 108.7 . .
N5 C33 H33B 108.7 . .
C35 C33 H33B 108.7 . .
H33A C33 H33B 107.6 . .
C35 C34 N6 123.0(9) . .
C35 C34 H34 118.5 . .
N6 C34 H34 118.5 . .
C34 C35 C36 117.5(10) . .
C34 C35 C33 119.1(9) . .
C36 C35 C33 123.2(9) . .
C35 C36 C37 120.8(9) . .
C35 C36 H36 119.6 . .
C37 C36 H36 119.6 . .
C36 C37 C38 118.6(9) . .
C36 C37 H37 120.7 . .
C38 C37 H37 120.7 . .
N6 C38 C37 122.3(9) . .
N6 C38 H38 118.9 . .
C37 C38 H38 118.9 . .

loop_
_geom_bond_atom_site_label_1
_geom_bond_atom_site_label_2
_geom_bond_distance
_geom_bond_site_symmetry_2
Co1 O1W 2.087(6) .
Co1 O3 2.089(6) 1_454
Co1 O1 2.130(6) .
Co1 O2 2.166(6) .
Co1 N3 2.186(8) 1_655
Co1 N1 2.240(7) .
Co1 C1 2.476(9) .
Co2 O8 2.044(6) 1_454
Co2 O2W 2.081(8) .
Co2 O6 2.111(6) .
Co2 N4 2.199(8) .
Co2 N6 2.200(7) 1_655
Co2 O5 2.208(6) .
Co2 C20 2.470(10) .
O1 C1 1.275(11) .
O1W H1W1 0.8200 .
O1W H1W2 0.8200 .
O2 C1 1.251(11) .
O2W H2W1 0.85(5) .
O2W H2W2 0.85(5) .
O3 C8 1.241(10) .
O3 Co1 2.089(6) 1_656
O4 C8 1.265(11) .
O5 C20 1.247(11) .
O6 C20 1.276(11) .
O7 C27 1.208(13) .
O8 C27 1.313(11) .
O8 Co2 2.044(6) 1_656
N1 C9 1.318(11) .
N1 C13 1.349(11) .
N2 C9 1.324(11) .
N2 C14 1.501(11) .
N2 H2N 0.8600 .
N3 C15 1.327(11) .
N3 C19 1.338(11) .
N3 Co1 2.186(8) 1_455
N4 C32 1.317(11) .
N4 C28 1.363(11) .
N5 C28 1.358(11) .
N5 C33 1.459(12) .
N5 H5N 0.8600 .
N6 C38 1.338(11) .
N6 C34 1.387(11) .
N6 Co2 2.200(7) 1_455
C1 C2 1.484(12) .
C2 C3 1.345(12) .
C2 C7 1.383(15) .
C3 C4 1.425(12) .
C3 H3 0.9300 .
C4 C5 1.390(14) .
C4 C8 1.505(12) .
C5 C6 1.402(14) .
C5 H5 0.9300 .
C6 C7 1.359(14) .
C6 H6 0.9300 .
C7 H7 0.9300 .
C9 C10 1.390(12) .
C10 C11 1.354(13) .
C10 H10 0.9300 .
C11 C12 1.399(13) .
C11 H11 0.9300 .
C12 C13 1.391(12) .
C12 H12 0.9300 .
C13 H13 0.9300 .
C14 C16 1.507(12) .
C14 H14A 0.9700 .
C14 H14B 0.9700 .
C15 C16 1.366(12) .
C15 H15 0.9300 .
C16 C17 1.391(13) .
C17 C18 1.350(13) .
C17 H17 0.9300 .
C18 C19 1.375(13) .
C18 H18 0.9300 .
C19 H19 0.9300 .
C20 C21 1.518(14) .
C21 C26 1.371(15) .
C21 C22 1.388(13) .
C22 C23 1.364(12) .
C22 H22 0.9300 .
C23 C24 1.355(14) .
C23 C27 1.528(14) .
C24 C25 1.379(15) .
C24 H24 0.9300 .
C25 C26 1.381(14) .
C25 H25 0.9300 .
C26 H26 0.9300 .
C28 C29 1.425(12) .
C29 C30 1.332(15) .
C29 H29 0.9300 .
C30 C31 1.411(14) .
C30 H30 0.9300 .
C31 C32 1.372(12) .
C31 H31 0.9300 .
C32 H32 0.9300 .
C33 C35 1.508(13) .
C33 H33A 0.9700 .
C33 H33B 0.9700 .
C34 C35 1.372(13) .
C34 H34 0.9300 .
C35 C36 1.381(13) .
C36 C37 1.384(12) .
C36 H36 0.9300 .
C37 C38 1.389(13) .
C37 H37 0.9300 .
C38 H38 0.9300 .

loop_
_geom_hbond_atom_site_label_D
_geom_hbond_atom_site_label_H
_geom_hbond_atom_site_label_A
_geom_hbond_distance_DH
_geom_hbond_distance_HA
_geom_hbond_distance_DA
_geom_hbond_angle_DHA
_geom_hbond_site_symmetry_A
O1W H1W1 O4 0.82 1.84 2.661(8) 174.1 1_454
O1W H1W1 O3 0.82 2.49 3.022(9) 123.6 1_454
O1W H1W2 O5 0.82 2.00 2.818(9) 174.4 1_455
O2W H2W1 O7 0.85(5) 1.82(4) 2.629(9) 157(9) 1_454
O2W H2W2 N4 0.85(5) 2.61(10) 3.010(10) 110(8) .
N2 H2N O3 0.86 2.11 2.897(10) 152.6 1_454
N5 H5N O8 0.86 2.11 2.873(10) 147.8 1_454

loop_
_geom_torsion_atom_site_label_1
_geom_torsion_atom_site_label_2
_geom_torsion_atom_site_label_3
_geom_torsion_atom_site_label_4
_geom_torsion
_geom_torsion_site_symmetry_1
O1W Co1 O1 C1 13.3(11) .
O3 Co1 O1 C1 -174.0(5) 1_454
O2 Co1 O1 C1 0.3(5) .
N3 Co1 O1 C1 -85.8(5) 1_655
N1 Co1 O1 C1 90.6(5) .
O1W Co1 O2 C1 -176.6(5) .
O3 Co1 O2 C1 20.0(12) 1_454
O1 Co1 O2 C1 -0.3(5) .
N3 Co1 O2 C1 92.4(6) 1_655
N1 Co1 O2 C1 -87.2(6) .
O8 Co2 O5 C20 -20.6(13) 1_454
O2W Co2 O5 C20 177.0(6) .
O6 Co2 O5 C20 0.1(6) .
N4 Co2 O5 C20 88.0(6) .
N6 Co2 O5 C20 -93.7(6) 1_655
O8 Co2 O6 C20 174.5(5) 1_454
O2W Co2 O6 C20 -9.5(11) .
N4 Co2 O6 C20 -89.9(6) .
N6 Co2 O6 C20 85.2(6) 1_655
O5 Co2 O6 C20 -0.1(5) .
O1W Co1 N1 C9 -113.0(8) .
O3 Co1 N1 C9 -20.3(9) 1_454
O1 Co1 N1 C9 82.6(8) .
O2 Co1 N1 C9 143.9(8) .
C1 Co1 N1 C9 113.6(9) .
O1W Co1 N1 C13 70.7(6) .
O3 Co1 N1 C13 163.3(6) 1_454
O1 Co1 N1 C13 -93.8(6) .
O2 Co1 N1 C13 -32.4(6) .
C1 Co1 N1 C13 -62.8(7) .
O8 Co2 N4 C32 -156.6(6) 1_454
O2W Co2 N4 C32 -62.5(6) .
O6 Co2 N4 C32 99.0(6) .
O5 Co2 N4 C32 37.7(6) .
C20 Co2 N4 C32 67.9(7) .
O8 Co2 N4 C28 27.8(7) 1_454
O2W Co2 N4 C28 121.8(7) .
O6 Co2 N4 C28 -76.6(7) .
O5 Co2 N4 C28 -138.0(7) .
C20 Co2 N4 C28 -107.8(7) .
Co1 O2 C1 O1 0.5(9) .
Co1 O2 C1 C2 -178.6(8) .
Co1 O1 C1 O2 -0.5(9) .
Co1 O1 C1 C2 178.6(7) .
O1W Co1 C1 O2 4.5(7) .
O3 Co1 C1 O2 -172.3(5) 1_454
O1 Co1 C1 O2 179.5(9) .
N3 Co1 C1 O2 -86.4(6) 1_655
N1 Co1 C1 O2 91.8(6) .
O1W Co1 C1 O1 -175.0(4) .
O3 Co1 C1 O1 8.2(6) 1_454
O2 Co1 C1 O1 -179.5(9) .
N3 Co1 C1 O1 94.1(5) 1_655
N1 Co1 C1 O1 -87.8(5) .
O2 C1 C2 C3 2.7(15) .
O1 C1 C2 C3 -176.4(9) .
O2 C1 C2 C7 179.5(10) .
O1 C1 C2 C7 0.4(15) .
C7 C2 C3 C4 2.6(16) .
C1 C2 C3 C4 179.5(8) .
C2 C3 C4 C5 -3.6(15) .
C2 C3 C4 C8 174.9(9) .
C3 C4 C5 C6 2.9(17) .
C8 C4 C5 C6 -175.6(11) .
C4 C5 C6 C7 -1(2) .
C5 C6 C7 C2 0(2) .
C3 C2 C7 C6 -1.0(19) .
C1 C2 C7 C6 -177.8(11) .
Co1 O3 C8 O4 -2.9(14) 1_656
Co1 O3 C8 C4 175.3(5) 1_656
C5 C4 C8 O3 6.9(14) .
C3 C4 C8 O3 -171.5(8) .
C5 C4 C8 O4 -174.7(10) .
C3 C4 C8 O4 6.9(13) .
C13 N1 C9 N2 178.4(8) .
Co1 N1 C9 N2 2.4(13) .
C13 N1 C9 C10 2.8(14) .
Co1 N1 C9 C10 -173.3(7) .
C14 N2 C9 N1 174.3(8) .
C14 N2 C9 C10 -10.1(14) .
N1 C9 C10 C11 -3.0(15) .
N2 C9 C10 C11 -178.5(9) .
C9 C10 C11 C12 1.9(15) .
C10 C11 C12 C13 -0.6(15) .
C9 N1 C13 C12 -1.4(14) .
Co1 N1 C13 C12 175.4(8) .
C11 C12 C13 N1 0.3(14) .
C9 N2 C14 C16 -70.0(11) .
C19 N3 C15 C16 -2.4(15) .
Co1 N3 C15 C16 171.2(8) 1_455
N3 C15 C16 C17 -0.1(15) .
N3 C15 C16 C14 179.9(9) .
N2 C14 C16 C15 127.6(10) .
N2 C14 C16 C17 -52.3(13) .
C15 C16 C17 C18 1.4(15) .
C14 C16 C17 C18 -178.6(10) .
C16 C17 C18 C19 -0.1(17) .
C15 N3 C19 C18 3.8(15) .
Co1 N3 C19 C18 -169.9(8) 1_455
C17 C18 C19 N3 -2.7(17) .
Co2 O5 C20 O6 -0.1(10) .
Co2 O5 C20 C21 173.5(8) .
Co2 O6 C20 O5 0.2(10) .
Co2 O6 C20 C21 -173.7(7) .
O8 Co2 C20 O5 172.6(5) 1_454
O2W Co2 C20 O5 -3.8(7) .
O6 Co2 C20 O5 -179.9(9) .
N4 Co2 C20 O5 -91.1(6) .
N6 Co2 C20 O5 85.1(6) 1_655
O8 Co2 C20 O6 -7.6(7) 1_454
O2W Co2 C20 O6 176.0(5) .
N4 Co2 C20 O6 88.8(5) .
N6 Co2 C20 O6 -95.0(6) 1_655
O5 Co2 C20 O6 179.9(9) .
O5 C20 C21 C26 -177.1(10) .
O6 C20 C21 C26 -3.2(15) .
O5 C20 C21 C22 6.2(15) .
O6 C20 C21 C22 -179.9(9) .
C26 C21 C22 C23 3.0(16) .
C20 C21 C22 C23 179.8(9) .
C21 C22 C23 C24 -1.9(16) .
C21 C22 C23 C27 -176.6(8) .
C22 C23 C24 C25 0.3(18) .
C27 C23 C24 C25 174.7(12) .
C23 C24 C25 C26 0(2) .
C22 C21 C26 C25 -2.6(18) .
C20 C21 C26 C25 -179.4(12) .
C24 C25 C26 C21 1(2) .
Co2 O8 C27 O7 4.5(14) 1_656
Co2 O8 C27 C23 -176.9(5) 1_656
C24 C23 C27 O7 177.1(11) .
C22 C23 C27 O7 -8.3(14) .
C24 C23 C27 O8 -1.5(14) .
C22 C23 C27 O8 173.0(8) .
C33 N5 C28 N4 -172.3(9) .
C33 N5 C28 C29 8.2(14) .
C32 N4 C28 N5 178.2(8) .
Co2 N4 C28 N5 -6.1(12) .
C32 N4 C28 C29 -2.3(13) .
Co2 N4 C28 C29 173.4(7) .
N5 C28 C29 C30 179.4(9) .
N4 C28 C29 C30 -0.1(16) .
C28 C29 C30 C31 1.8(16) .
C29 C30 C31 C32 -1.0(15) .
C28 N4 C32 C31 3.4(14) .
Co2 N4 C32 C31 -172.9(9) .
C30 C31 C32 N4 -1.8(16) .
C28 N5 C33 C35 70.2(12) .
C38 N6 C34 C35 7.6(14) .
Co2 N6 C34 C35 -172.8(7) 1_455
N6 C34 C35 C36 -3.4(15) .
N6 C34 C35 C33 -179.7(9) .
N5 C33 C35 C34 -126.5(10) .
N5 C33 C35 C36 57.4(13) .
C34 C35 C36 C37 -0.3(16) .
C33 C35 C36 C37 175.8(9) .
C35 C36 C37 C38 -0.2(15) .
C34 N6 C38 C37 -8.1(15) .
Co2 N6 C38 C37 172.3(8) 1_455
C36 C37 C38 N6 4.6(15) .
